data_4340010
loop_
_publ_author_name
'Allen, C. A.'
'Cohen, S. M.'

_publ_contact_author C.A.Allen
_publ_section_title
;
 Exploration of chemically cross-linked metal-organic frameworks.
;
_journal_issue 13
_journal_name_full 'Inorganic chemistry'
_journal_page_first 7014
_journal_page_last 7019
_journal_paper_doi 10.1021/ic500951b
_journal_volume 53
_journal_year 2014
_chemical_formula_moiety 'C24 O13 Zn4'
_chemical_formula_sum 'C24 O13 Zn4'
_chemical_formula_weight 757.72
_chemical_name_common IRMOF-1-L5
_chemical_name_systematic
; 
 ? 
;
_space_group_IT_number 225
_symmetry_cell_setting cubic
_symmetry_space_group_name_Hall '-F 4 2 3'
_symmetry_space_group_name_H-M 'F m -3 m'
_atom_sites_solution_hydrogens constr
_atom_sites_solution_primary direct
_atom_sites_solution_secondary difmap
_audit_creation_method SHELXL-97
_cell_angle_alpha 90.00
_cell_angle_beta 90.00
_cell_angle_gamma 90.00
_cell_formula_units_Z 8
_cell_length_a 25.5553(18)
_cell_length_b 25.5553(18)
_cell_length_c 25.5553(18)
_cell_measurement_reflns_used 1047
_cell_measurement_temperature 100(2)
_cell_measurement_theta_max 19.50
_cell_measurement_theta_min 2.25
_cell_volume 16689(2)
_computing_cell_refinement 'Bruker SAINT'
_computing_data_collection 'Bruker APEX2'
_computing_data_reduction 'Bruker SAINT'
_computing_molecular_graphics 'Bruker SHELXTL'
_computing_publication_material 'Bruker SHELXTL'
_computing_structure_refinement 'SHELXL-97 (Sheldrick, 2008)'
_computing_structure_solution 'SHELXS-97 (Sheldrick, 2008)'
_diffrn_ambient_temperature 100(2)
_diffrn_measured_fraction_theta_full 0.998
_diffrn_measured_fraction_theta_max 0.998
_diffrn_measurement_device_type 'Bruker APEX-II CCD'
_diffrn_measurement_method '\f and \w scans'
_diffrn_radiation_monochromator graphite
_diffrn_radiation_source 'fine-focus sealed tube'
_diffrn_radiation_type MoK\a
_diffrn_radiation_wavelength 0.71073
_diffrn_reflns_av_R_equivalents 0.0000
_diffrn_reflns_av_sigmaI/netI 0.0288
_diffrn_reflns_limit_h_max 17
_diffrn_reflns_limit_h_min 0
_diffrn_reflns_limit_k_max 21
_diffrn_reflns_limit_k_min 0
_diffrn_reflns_limit_l_max 30
_diffrn_reflns_limit_l_min 1
_diffrn_reflns_number 830
_diffrn_reflns_theta_full 25.35
_diffrn_reflns_theta_max 25.35
_diffrn_reflns_theta_min 1.38
_exptl_absorpt_coefficient_mu 1.157
_exptl_absorpt_correction_T_max 0.9474
_exptl_absorpt_correction_T_min 0.9315
_exptl_absorpt_correction_type multi-scan
_exptl_absorpt_process_details SADABS
_exptl_crystal_colour colourless
_exptl_crystal_density_diffrn 0.603
_exptl_crystal_density_meas ?
_exptl_crystal_density_method 'not measured'
_exptl_crystal_description block
_exptl_crystal_F_000 2944
_exptl_crystal_size_max 0.30
_exptl_crystal_size_mid 0.10
_exptl_crystal_size_min 0.10
_refine_diff_density_max 0.467
_refine_diff_density_min -0.421
_refine_diff_density_rms 0.059
_refine_ls_extinction_method none
_refine_ls_goodness_of_fit_ref 1.015
_refine_ls_hydrogen_treatment constr
_refine_ls_matrix_type full
_refine_ls_number_parameters 25
_refine_ls_number_reflns 830
_refine_ls_number_restraints 0
_refine_ls_restrained_S_all 1.015
_refine_ls_R_factor_all 0.0847
_refine_ls_R_factor_gt 0.0615
_refine_ls_shift/su_max 0.000
_refine_ls_shift/su_mean 0.000
_refine_ls_structure_factor_coef Fsqd
_refine_ls_weighting_details 'calc w=1/[\s^2^(Fo^2^)+(0.1294P)^2^+0.0000P] where P=(Fo^2^+2Fc^2^)/3'
_refine_ls_weighting_scheme calc
_refine_ls_wR_factor_gt 0.1896
_refine_ls_wR_factor_ref 0.2001
_reflns_number_gt 474
_reflns_number_total 830
_reflns_threshold_expression >2sigma(I)
_cod_data_source_file ic500951b_si_002.cif
_cod_data_source_block IRMOF-1-L5
_cod_depositor_comments
;
The following automatic conversions were performed:

'_symmetry_cell_setting' value 'Cubic' changed to 'cubic' according
to
/usr/data/users/saulius/crontab/automatic-downloads/rss-feeds/ACS/lib/dictionaries/cif_core.dic
dictionary named 'cif_core.dic' version 2.4.2 from 2011-04-26.

Automatic conversion script
Id: cif_fix_values 2281 2013-09-26 08:29:07Z andrius 

 Adding full bibliography for 4340008--4340011.cif.

The following automatic conversions were performed:

'_exptl_crystal_density_meas' value 'not measured' was changed to '?'
- the value is perceived as not measured.

Automatic conversion script
Id: cif_fix_values 3008 2015-01-20 13:52:24Z robertas 
;
_cod_original_sg_symbol_H-M Fm-3m
_cod_database_code 4340010

loop_
_symmetry_equiv_pos_as_xyz
'x, y, z'
'-x, -y, z'
'-x, y, -z'
'x, -y, -z'
'z, x, y'
'z, -x, -y'
'-z, -x, y'
'-z, x, -y'
'y, z, x'
'-y, z, -x'
'y, -z, -x'
'-y, -z, x'
'y, x, -z'
'-y, -x, -z'
'y, -x, z'
'-y, x, z'
'x, z, -y'
'-x, z, y'
'-x, -z, -y'
'x, -z, y'
'z, y, -x'
'z, -y, x'
'-z, y, x'
'-z, -y, -x'
'x, y+1/2, z+1/2'
'-x, -y+1/2, z+1/2'
'-x, y+1/2, -z+1/2'
'x, -y+1/2, -z+1/2'
'z, x+1/2, y+1/2'
'z, -x+1/2, -y+1/2'
'-z, -x+1/2, y+1/2'
'-z, x+1/2, -y+1/2'
'y, z+1/2, x+1/2'
'-y, z+1/2, -x+1/2'
'y, -z+1/2, -x+1/2'
'-y, -z+1/2, x+1/2'
'y, x+1/2, -z+1/2'
'-y, -x+1/2, -z+1/2'
'y, -x+1/2, z+1/2'
'-y, x+1/2, z+1/2'
'x, z+1/2, -y+1/2'
'-x, z+1/2, y+1/2'
'-x, -z+1/2, -y+1/2'
'x, -z+1/2, y+1/2'
'z, y+1/2, -x+1/2'
'z, -y+1/2, x+1/2'
'-z, y+1/2, x+1/2'
'-z, -y+1/2, -x+1/2'
'x+1/2, y, z+1/2'
'-x+1/2, -y, z+1/2'
'-x+1/2, y, -z+1/2'
'x+1/2, -y, -z+1/2'
'z+1/2, x, y+1/2'
'z+1/2, -x, -y+1/2'
'-z+1/2, -x, y+1/2'
'-z+1/2, x, -y+1/2'
'y+1/2, z, x+1/2'
'-y+1/2, z, -x+1/2'
'y+1/2, -z, -x+1/2'
'-y+1/2, -z, x+1/2'
'y+1/2, x, -z+1/2'
'-y+1/2, -x, -z+1/2'
'y+1/2, -x, z+1/2'
'-y+1/2, x, z+1/2'
'x+1/2, z, -y+1/2'
'-x+1/2, z, y+1/2'
'-x+1/2, -z, -y+1/2'
'x+1/2, -z, y+1/2'
'z+1/2, y, -x+1/2'
'z+1/2, -y, x+1/2'
'-z+1/2, y, x+1/2'
'-z+1/2, -y, -x+1/2'
'x+1/2, y+1/2, z'
'-x+1/2, -y+1/2, z'
'-x+1/2, y+1/2, -z'
'x+1/2, -y+1/2, -z'
'z+1/2, x+1/2, y'
'z+1/2, -x+1/2, -y'
'-z+1/2, -x+1/2, y'
'-z+1/2, x+1/2, -y'
'y+1/2, z+1/2, x'
'-y+1/2, z+1/2, -x'
'y+1/2, -z+1/2, -x'
'-y+1/2, -z+1/2, x'
'y+1/2, x+1/2, -z'
'-y+1/2, -x+1/2, -z'
'y+1/2, -x+1/2, z'
'-y+1/2, x+1/2, z'
'x+1/2, z+1/2, -y'
'-x+1/2, z+1/2, y'
'-x+1/2, -z+1/2, -y'
'x+1/2, -z+1/2, y'
'z+1/2, y+1/2, -x'
'z+1/2, -y+1/2, x'
'-z+1/2, y+1/2, x'
'-z+1/2, -y+1/2, -x'
'-x, -y, -z'
'x, y, -z'
'x, -y, z'
'-x, y, z'
'-z, -x, -y'
'-z, x, y'
'z, x, -y'
'z, -x, y'
'-y, -z, -x'
'y, -z, x'
'-y, z, x'
'y, z, -x'
'-y, -x, z'
'y, x, z'
'-y, x, -z'
'y, -x, -z'
'-x, -z, y'
'x, -z, -y'
'x, z, y'
'-x, z, -y'
'-z, -y, x'
'-z, y, -x'
'z, -y, -x'
'z, y, x'
'-x, -y+1/2, -z+1/2'
'x, y+1/2, -z+1/2'
'x, -y+1/2, z+1/2'
'-x, y+1/2, z+1/2'
'-z, -x+1/2, -y+1/2'
'-z, x+1/2, y+1/2'
'z, x+1/2, -y+1/2'
'z, -x+1/2, y+1/2'
'-y, -z+1/2, -x+1/2'
'y, -z+1/2, x+1/2'
'-y, z+1/2, x+1/2'
'y, z+1/2, -x+1/2'
'-y, -x+1/2, z+1/2'
'y, x+1/2, z+1/2'
'-y, x+1/2, -z+1/2'
'y, -x+1/2, -z+1/2'
'-x, -z+1/2, y+1/2'
'x, -z+1/2, -y+1/2'
'x, z+1/2, y+1/2'
'-x, z+1/2, -y+1/2'
'-z, -y+1/2, x+1/2'
'-z, y+1/2, -x+1/2'
'z, -y+1/2, -x+1/2'
'z, y+1/2, x+1/2'
'-x+1/2, -y, -z+1/2'
'x+1/2, y, -z+1/2'
'x+1/2, -y, z+1/2'
'-x+1/2, y, z+1/2'
'-z+1/2, -x, -y+1/2'
'-z+1/2, x, y+1/2'
'z+1/2, x, -y+1/2'
'z+1/2, -x, y+1/2'
'-y+1/2, -z, -x+1/2'
'y+1/2, -z, x+1/2'
'-y+1/2, z, x+1/2'
'y+1/2, z, -x+1/2'
'-y+1/2, -x, z+1/2'
'y+1/2, x, z+1/2'
'-y+1/2, x, -z+1/2'
'y+1/2, -x, -z+1/2'
'-x+1/2, -z, y+1/2'
'x+1/2, -z, -y+1/2'
'x+1/2, z, y+1/2'
'-x+1/2, z, -y+1/2'
'-z+1/2, -y, x+1/2'
'-z+1/2, y, -x+1/2'
'z+1/2, -y, -x+1/2'
'z+1/2, y, x+1/2'
'-x+1/2, -y+1/2, -z'
'x+1/2, y+1/2, -z'
'x+1/2, -y+1/2, z'
'-x+1/2, y+1/2, z'
'-z+1/2, -x+1/2, -y'
'-z+1/2, x+1/2, y'
'z+1/2, x+1/2, -y'
'z+1/2, -x+1/2, y'
'-y+1/2, -z+1/2, -x'
'y+1/2, -z+1/2, x'
'-y+1/2, z+1/2, x'
'y+1/2, z+1/2, -x'
'-y+1/2, -x+1/2, z'
'y+1/2, x+1/2, z'
'-y+1/2, x+1/2, -z'
'y+1/2, -x+1/2, -z'
'-x+1/2, -z+1/2, y'
'x+1/2, -z+1/2, -y'
'x+1/2, z+1/2, y'
'-x+1/2, z+1/2, -y'
'-z+1/2, -y+1/2, x'
'-z+1/2, y+1/2, -x'
'z+1/2, -y+1/2, -x'
'z+1/2, y+1/2, x'

loop_
_atom_site_label
_atom_site_type_symbol
_atom_site_fract_x
_atom_site_fract_y
_atom_site_fract_z
_atom_site_U_iso_or_equiv
_atom_site_adp_type
_atom_site_occupancy
_atom_site_symmetry_multiplicity
_atom_site_calc_flag
_atom_site_refinement_flags
O1 O 0.2500 0.2500 0.2500 0.060(2) Uani 1 24 d S
O2 O 0.28179(15) 0.21821(15) 0.13431(19) 0.1333(19) Uani 1 2 d S
C1 C 0.2500 0.2500 0.1118(4) 0.117(3) Uani 1 4 d S
C2 C 0.2500 0.2500 0.0541(3) 0.118(3) Uani 1 4 d S
C3 C 0.2171(3) 0.2829(3) 0.0266(3) 0.184(5) Uani 1 2 d S
Zn1 Zn 0.29350(2) 0.20650(2) 0.20650(2) 0.0788(6) Uani 1 6 d S

loop_
_atom_site_aniso_label
_atom_site_aniso_U_11
_atom_site_aniso_U_22
_atom_site_aniso_U_33
_atom_site_aniso_U_23
_atom_site_aniso_U_13
_atom_site_aniso_U_12
O1 0.060(2) 0.060(2) 0.060(2) 0.000 0.000 0.000
O2 0.158(3) 0.158(3) 0.085(3) 0.005(2) -0.005(2) 0.018(3)
C1 0.136(5) 0.136(5) 0.080(6) 0.000 0.000 0.011(7)
C2 0.149(6) 0.149(6) 0.057(5) 0.000 0.000 0.013(7)
C3 0.248(8) 0.248(8) 0.057(4) 0.016(3) -0.016(3) 0.073(9)
Zn1 0.0788(6) 0.0788(6) 0.0788(6) -0.0062(3) 0.0062(3) 0.0062(3)

loop_
_atom_type_symbol
_atom_type_description
_atom_type_scat_dispersion_real
_atom_type_scat_dispersion_imag
_atom_type_scat_source
C C 0.0033 0.0016 'International Tables Vol C Tables 4.2.6.8 and 6.1.1.4'
H H 0.0000 0.0000 'International Tables Vol C Tables 4.2.6.8 and 6.1.1.4'
N N 0.0061 0.0033 'International Tables Vol C Tables 4.2.6.8 and 6.1.1.4'
O O 0.0106 0.0060 'International Tables Vol C Tables 4.2.6.8 and 6.1.1.4'
Zn Zn 0.2839 1.4301 'International Tables Vol C Tables 4.2.6.8 and 6.1.1.4'

loop_
_geom_angle_atom_site_label_1
_geom_angle_atom_site_label_2
_geom_angle_atom_site_label_3
_geom_angle
_geom_angle_site_symmetry_1
_geom_angle_site_symmetry_3
Zn1 O1 Zn1 109.469(1) 28 .
Zn1 O1 Zn1 109.5 28 74
Zn1 O1 Zn1 109.5 . 74
Zn1 O1 Zn1 109.5 28 51
Zn1 O1 Zn1 109.5 . 51
Zn1 O1 Zn1 109.5 74 51
C1 O2 Zn1 129.5(6) . .
O2 C1 O2 126.8(9) 74 .
O2 C1 C2 116.6(5) 74 .
O2 C1 C2 116.6(5) . .
C3 C2 C3 118.9(10) 74 .
C3 C2 C1 120.6(5) 74 .
C3 C2 C1 120.6(5) . .
C3 C3 C2 120.6(5) 98 .
O2 Zn1 O2 106.45(19) 79 .
O2 Zn1 O2 106.45(19) 79 58
O2 Zn1 O2 106.44(19) . 58
O2 Zn1 O1 112.35(18) 79 .
O2 Zn1 O1 112.35(18) . .
O2 Zn1 O1 112.35(18) 58 .
O2 Zn1 Zn1 77.09(18) 79 28
O2 Zn1 Zn1 125.27(14) . 28
O2 Zn1 Zn1 125.27(14) 58 28
O1 Zn1 Zn1 35.3 . 28
O2 Zn1 Zn1 125.28(14) 79 74
O2 Zn1 Zn1 77.08(18) . 74
O2 Zn1 Zn1 125.27(14) 58 74
O1 Zn1 Zn1 35.3 . 74
Zn1 Zn1 Zn1 60.0 28 74
O2 Zn1 Zn1 125.27(14) 79 51
O2 Zn1 Zn1 125.27(14) . 51
O2 Zn1 Zn1 77.09(18) 58 51
O1 Zn1 Zn1 35.3 . 51
Zn1 Zn1 Zn1 60.0 28 51
Zn1 Zn1 Zn1 60.0 74 51

loop_
_geom_bond_atom_site_label_1
_geom_bond_atom_site_label_2
_geom_bond_distance
_geom_bond_site_symmetry_2
O1 Zn1 1.9254(11) 28
O1 Zn1 1.9254(11) .
O1 Zn1 1.9254(11) 74
O1 Zn1 1.9255(11) 51
O2 C1 1.285(6) .
O2 Zn1 1.893(5) .
C1 O2 1.285(6) 74
C1 C2 1.475(11) .
C2 C3 1.381(9) 74
C2 C3 1.381(9) .
C3 C3 1.360(15) 98
Zn1 O2 1.893(5) 79
Zn1 O2 1.893(5) 58
Zn1 Zn1 3.1442(17) 28
Zn1 Zn1 3.1442(17) 74
Zn1 Zn1 3.1443(17) 51

loop_
_platon_squeeze_void_nr
_platon_squeeze_void_average_x
_platon_squeeze_void_average_y
_platon_squeeze_void_average_z
_platon_squeeze_void_volume
_platon_squeeze_void_count_electrons
_platon_squeeze_void_content
1 -0.019 -0.008 -0.007 12825 2187 ' '
